data_7044716
loop_
_publ_author_name
'pappuru, sreenath'
'Chakraborty, Debashis'
'V, Ramkumar'

_publ_section_title
;
 Synthesis and Characterization of Benzotriazole or Benzoxazole Phenoxide
 Ligands Supported Nb and Ta Metal Complexes and their Application for the
 Synthesis of Hyperbranched Polyglycerols by Ring-Opening Polymerisation
 of Glycidol
;
_journal_name_full 'Dalton Transactions'
_journal_paper_doi 10.1039/C7DT02839C
_journal_year 2017
_chemical_formula_moiety 'C13 H10 Cl4 N3 O Ta'
_chemical_formula_sum 'C13 H10 Cl4 N3 O Ta'
_chemical_formula_weight 546.99
_space_group_crystal_system triclinic
_space_group_IT_number 2
_space_group_name_Hall '-P 1'
_space_group_name_H-M_alt 'P -1'
_symmetry_space_group_name_Hall '-P 1'
_symmetry_space_group_name_H-M 'P -1'
_atom_sites_solution_hydrogens geom
_audit_creation_method SHELXL-2014/7
_audit_update_record
;
2017-11-01 deposited with the CCDC.
2017-11-07 downloaded from the CCDC.
;
_cell_angle_alpha 90.006(3)
_cell_angle_beta 119.103(3)
_cell_angle_gamma 111.100(3)
_cell_formula_units_Z 2
_cell_length_a 10.0945(7)
_cell_length_b 10.1728(8)
_cell_length_c 10.1749(8)
_cell_measurement_reflns_used 8401
_cell_measurement_temperature 296(2)
_cell_measurement_theta_max 27.19
_cell_measurement_theta_min 2.39
_cell_volume 831.82(12)
_computing_cell_refinement 'Bruker SAINT'
_computing_data_collection 'Bruker APEX2'
_computing_data_reduction 'Bruker SAINT'
_computing_molecular_graphics 'Bruker SHELXTL'
_computing_publication_material 'Bruker SHELXTL'
_computing_structure_refinement 'SHELXL-2014/7 (Sheldrick, 2014)'
_computing_structure_solution 'SHELXS-97 (Sheldrick 2008)'
_diffrn_ambient_temperature 296(2)
_diffrn_measured_fraction_theta_full 0.991
_diffrn_measured_fraction_theta_max 0.991
_diffrn_measurement_device_type 'Bruker APEX-II CCD'
_diffrn_measurement_method '\f and \w scans'
_diffrn_radiation_type MoK\a
_diffrn_radiation_wavelength 0.71073
_diffrn_reflns_av_R_equivalents 0.0209
_diffrn_reflns_av_unetI/netI 0.0190
_diffrn_reflns_Laue_measured_fraction_full 0.991
_diffrn_reflns_Laue_measured_fraction_max 0.991
_diffrn_reflns_limit_h_max 11
_diffrn_reflns_limit_h_min -11
_diffrn_reflns_limit_k_max 12
_diffrn_reflns_limit_k_min -9
_diffrn_reflns_limit_l_max 12
_diffrn_reflns_limit_l_min -12
_diffrn_reflns_number 11824
_diffrn_reflns_point_group_measured_fraction_full 0.991
_diffrn_reflns_point_group_measured_fraction_max 0.991
_diffrn_reflns_theta_full 25.000
_diffrn_reflns_theta_max 25.000
_diffrn_reflns_theta_min 2.197
_exptl_absorpt_coefficient_mu 7.251
_exptl_absorpt_correction_T_max 0.531
_exptl_absorpt_correction_T_min 0.264
_exptl_absorpt_correction_type multi-scan
_exptl_absorpt_process_details 'SADBAS (Bruker,2014)'
_exptl_crystal_colour red
_exptl_crystal_density_diffrn 2.184
_exptl_crystal_description Rectangular
_exptl_crystal_F_000 516
_exptl_crystal_size_max 0.250
_exptl_crystal_size_mid 0.150
_exptl_crystal_size_min 0.100
_refine_diff_density_max 1.414
_refine_diff_density_min -0.427
_refine_diff_density_rms 0.094
_refine_ls_extinction_method none
_refine_ls_goodness_of_fit_ref 1.144
_refine_ls_hydrogen_treatment constr
_refine_ls_matrix_type full
_refine_ls_number_parameters 200
_refine_ls_number_reflns 2896
_refine_ls_number_restraints 0
_refine_ls_restrained_S_all 1.144
_refine_ls_R_factor_all 0.0209
_refine_ls_R_factor_gt 0.0189
_refine_ls_shift/su_max 0.009
_refine_ls_shift/su_mean 0.001
_refine_ls_structure_factor_coef Fsqd
_refine_ls_weighting_details 'w=1/[\s^2^(Fo^2^)+(0.0276P)^2^+0.4761P] where P=(Fo^2^+2Fc^2^)/3'
_refine_ls_weighting_scheme calc
_refine_ls_wR_factor_gt 0.0505
_refine_ls_wR_factor_ref 0.0515
_reflns_Friedel_coverage 0.000
_reflns_number_gt 2723
_reflns_number_total 2896
_reflns_threshold_expression 'I > 2\s(I)'
_cod_data_source_file c7dt02839c2.cif
_cod_data_source_block tri_ta_1
_cod_original_cell_volume 831.82(11)
_cod_database_code 7044716
_shelx_shelxl_version_number 2014/7
_shelx_space_group_comment
; 
The symmetry employed for this shelxl refinement is uniquely defined 
by the following loop, which should always be used as a source of 
symmetry information in preference to the above space-group names. 
They are only intended as comments. 
;
_shelx_estimated_absorpt_t_min 0.264
_shelx_estimated_absorpt_t_max 0.531

loop_
_space_group_symop_operation_xyz
'x, y, z'
'-x, -y, -z'

loop_
_atom_site_label
_atom_site_type_symbol
_atom_site_fract_x
_atom_site_fract_y
_atom_site_fract_z
_atom_site_U_iso_or_equiv
_atom_site_adp_type
_atom_site_occupancy
_atom_site_site_symmetry_order
_atom_site_calc_flag
_atom_site_refinement_flags_posn
_atom_site_refinement_flags_adp
C1 C 0.8025(5) 1.1174(5) 0.5716(5) 0.0429(9) Uani 1 1 d . .
H1 H 0.6940 1.0798 0.5510 0.051 Uiso 1 1 calc R U
C2 C 0.8665(5) 1.2428(5) 0.5333(5) 0.0481(10) Uani 1 1 d . .
H2 H 0.7992 1.2914 0.4849 0.058 Uiso 1 1 calc R U
C3 C 1.0320(5) 1.3026(5) 0.5640(5) 0.0448(10) Uani 1 1 d . .
H3 H 1.0702 1.3898 0.5372 0.054 Uiso 1 1 calc R U
C4 C 1.1352(5) 1.2361(4) 0.6311(5) 0.0433(10) Uani 1 1 d . .
H4 H 1.2433 1.2749 0.6508 0.052 Uiso 1 1 calc R U
C5 C 1.0703(4) 1.1045(4) 0.6699(4) 0.0353(8) Uani 1 1 d . .
C6 C 0.9084(4) 1.0477(4) 0.6437(4) 0.0334(8) Uani 1 1 d . .
C7 C 1.0608(5) 0.7884(4) 0.7997(4) 0.0363(9) Uani 1 1 d . .
C8 C 1.2253(5) 0.8020(5) 0.8828(4) 0.0446(10) Uani 1 1 d . .
H8 H 1.3122 0.8905 0.9062 0.054 Uiso 1 1 calc R U
C9 C 1.2587(6) 0.6847(5) 0.9300(5) 0.0494(11) Uani 1 1 d . .
C10 C 1.1280(6) 0.5546(6) 0.8887(5) 0.0569(12) Uani 1 1 d . .
H10 H 1.1500 0.4744 0.9168 0.068 Uiso 1 1 calc R U
C11 C 0.9632(6) 0.5382(5) 0.8060(5) 0.0500(11) Uani 1 1 d . .
H11 H 0.8763 0.4489 0.7800 0.060 Uiso 1 1 calc R U
C12 C 0.9320(5) 0.6575(4) 0.7636(4) 0.0392(9) Uani 1 1 d . .
C13 C 1.4364(7) 0.7016(7) 1.0271(6) 0.0726(16) Uani 1 1 d . .
H13A H 1.4805 0.7427 1.1323 0.109 Uiso 1 1 calc R U
H13B H 1.5019 0.7640 0.9901 0.109 Uiso 1 1 calc R U
H13C H 1.4398 0.6088 1.0206 0.109 Uiso 1 1 calc R U
Cl1 Cl 0.84741(15) 0.80096(13) 0.96899(12) 0.0536(3) Uani 1 1 d . .
Cl2 Cl 0.44449(15) 0.57855(13) 0.69124(16) 0.0613(3) Uani 1 1 d . .
Cl3 Cl 0.51702(13) 0.75256(13) 0.43908(12) 0.0498(3) Uani 1 1 d . .
Cl4 Cl 0.62008(15) 0.95492(13) 0.76037(14) 0.0542(3) Uani 1 1 d . .
N1 N 0.8844(4) 0.9230(3) 0.6944(3) 0.0337(7) Uani 1 1 d . .
N2 N 1.0304(4) 0.9095(3) 0.7457(3) 0.0347(7) Uani 1 1 d . .
N3 N 1.1429(4) 1.0150(4) 0.7334(4) 0.0394(8) Uani 1 1 d . .
O1 O 0.7713(3) 0.6451(3) 0.6875(3) 0.0405(6) Uani 1 1 d . .
Ta1 Ta 0.66673(2) 0.76059(2) 0.70203(2) 0.03538(7) Uani 1 1 d . .

loop_
_atom_site_aniso_label
_atom_site_aniso_U_11
_atom_site_aniso_U_22
_atom_site_aniso_U_33
_atom_site_aniso_U_23
_atom_site_aniso_U_13
_atom_site_aniso_U_12
C1 0.036(2) 0.043(2) 0.051(2) 0.0108(19) 0.0243(19) 0.0156(19)
C2 0.048(2) 0.043(3) 0.055(3) 0.016(2) 0.028(2) 0.020(2)
C3 0.051(2) 0.033(2) 0.050(2) 0.0125(19) 0.030(2) 0.011(2)
C4 0.036(2) 0.037(2) 0.048(2) 0.0006(18) 0.0245(18) 0.0016(18)
C5 0.0312(19) 0.035(2) 0.0333(19) 0.0018(16) 0.0168(16) 0.0077(17)
C6 0.0323(19) 0.030(2) 0.0319(18) 0.0017(15) 0.0173(16) 0.0061(16)
C7 0.040(2) 0.039(2) 0.0314(19) 0.0067(16) 0.0194(17) 0.0163(18)
C8 0.038(2) 0.053(3) 0.037(2) 0.0058(19) 0.0160(18) 0.018(2)
C9 0.052(3) 0.065(3) 0.042(2) 0.016(2) 0.026(2) 0.032(3)
C10 0.076(3) 0.064(3) 0.058(3) 0.026(2) 0.041(3) 0.047(3)
C11 0.063(3) 0.039(2) 0.054(3) 0.012(2) 0.035(2) 0.021(2)
C12 0.043(2) 0.041(2) 0.0326(19) 0.0034(17) 0.0189(18) 0.0169(19)
C13 0.068(3) 0.106(5) 0.059(3) 0.032(3) 0.029(3) 0.058(4)
Cl1 0.0627(7) 0.0548(7) 0.0380(5) 0.0070(5) 0.0257(5) 0.0197(6)
Cl2 0.0501(6) 0.0430(6) 0.0853(8) 0.0122(6) 0.0427(6) 0.0028(5)
Cl3 0.0391(5) 0.0571(7) 0.0408(5) 0.0031(5) 0.0156(4) 0.0149(5)
Cl4 0.0625(7) 0.0471(6) 0.0648(7) 0.0061(5) 0.0407(6) 0.0236(6)
N1 0.0283(15) 0.0352(18) 0.0351(16) 0.0046(14) 0.0170(13) 0.0096(14)
N2 0.0276(15) 0.0327(17) 0.0362(16) 0.0022(13) 0.0151(13) 0.0072(14)
N3 0.0312(16) 0.0383(19) 0.0418(18) 0.0019(15) 0.0198(15) 0.0062(15)
O1 0.0387(14) 0.0311(15) 0.0454(15) 0.0024(12) 0.0204(13) 0.0102(12)
Ta1 0.03266(10) 0.03031(11) 0.03911(11) 0.00233(7) 0.02089(8) 0.00575(7)

loop_
_atom_type_symbol
_atom_type_description
_atom_type_scat_dispersion_real
_atom_type_scat_dispersion_imag
_atom_type_scat_source
C C 0.0033 0.0016 'International Tables Vol C Tables 4.2.6.8 and 6.1.1.4'
H H 0.0000 0.0000 'International Tables Vol C Tables 4.2.6.8 and 6.1.1.4'
N N 0.0061 0.0033 'International Tables Vol C Tables 4.2.6.8 and 6.1.1.4'
O O 0.0106 0.0060 'International Tables Vol C Tables 4.2.6.8 and 6.1.1.4'
Cl Cl 0.1484 0.1585 'International Tables Vol C Tables 4.2.6.8 and 6.1.1.4'
Ta Ta -0.7052 6.5227 'International Tables Vol C Tables 4.2.6.8 and 6.1.1.4'

loop_
_geom_angle_atom_site_label_1
_geom_angle_atom_site_label_2
_geom_angle_atom_site_label_3
_geom_angle
C2 C1 C6 116.6(4)
C2 C1 H1 121.7
C6 C1 H1 121.7
C1 C2 C3 122.7(4)
C1 C2 H2 118.6
C3 C2 H2 118.6
C4 C3 C2 121.7(4)
C4 C3 H3 119.2
C2 C3 H3 119.2
C3 C4 C5 116.5(4)
C3 C4 H4 121.7
C5 C4 H4 121.7
N3 C5 C6 109.1(3)
N3 C5 C4 129.1(4)
C6 C5 C4 121.8(4)
N1 C6 C1 131.7(3)
N1 C6 C5 107.6(3)
C1 C6 C5 120.7(4)
C12 C7 C8 120.0(4)
C12 C7 N2 121.2(3)
C8 C7 N2 118.6(4)
C9 C8 C7 120.2(4)
C9 C8 H8 119.9
C7 C8 H8 119.9
C10 C9 C8 118.6(4)
C10 C9 C13 121.2(5)
C8 C9 C13 120.1(5)
C9 C10 C11 122.2(4)
C9 C10 H10 118.9
C11 C10 H10 118.9
C12 C11 C10 118.4(4)
C12 C11 H11 120.8
C10 C11 H11 120.8
C7 C12 O1 120.2(3)
C7 C12 C11 120.4(4)
O1 C12 C11 119.4(4)
C9 C13 H13A 109.5
C9 C13 H13B 109.5
H13A C13 H13B 109.5
C9 C13 H13C 109.5
H13A C13 H13C 109.5
H13B C13 H13C 109.5
C6 N1 N2 103.8(3)
C6 N1 Ta1 132.8(2)
N2 N1 Ta1 123.4(2)
N3 N2 N1 114.7(3)
N3 N2 C7 120.4(3)
N1 N2 C7 124.7(3)
N2 N3 C5 104.8(3)
C12 O1 Ta1 134.3(2)
O1 Ta1 N1 77.99(11)
O1 Ta1 Cl2 96.99(9)
N1 Ta1 Cl2 173.77(8)
O1 Ta1 Cl4 162.72(9)
N1 Ta1 Cl4 87.28(8)
Cl2 Ta1 Cl4 98.24(5)
O1 Ta1 Cl3 95.84(9)
N1 Ta1 Cl3 84.36(8)
Cl2 Ta1 Cl3 92.56(5)
Cl4 Ta1 Cl3 91.61(4)
O1 Ta1 Cl1 84.91(9)
N1 Ta1 Cl1 87.50(8)
Cl2 Ta1 Cl1 95.77(5)
Cl4 Ta1 Cl1 85.47(4)
Cl3 Ta1 Cl1 171.48(4)

loop_
_geom_bond_atom_site_label_1
_geom_bond_atom_site_label_2
_geom_bond_distance
C1 C2 1.359(6)
C1 C6 1.403(5)
C1 H1 0.9300
C2 C3 1.421(6)
C2 H2 0.9300
C3 C4 1.352(6)
C3 H3 0.9300
C4 C5 1.413(6)
C4 H4 0.9300
C5 N3 1.342(5)
C5 C6 1.404(5)
C6 N1 1.354(5)
C7 C12 1.373(6)
C7 C8 1.400(5)
C7 N2 1.422(5)
C8 C9 1.379(6)
C8 H8 0.9300
C9 C10 1.369(7)
C9 C13 1.509(6)
C10 C11 1.394(7)
C10 H10 0.9300
C11 C12 1.380(6)
C11 H11 0.9300
C12 O1 1.370(5)
C13 H13A 0.9600
C13 H13B 0.9600
C13 H13C 0.9600
Cl1 Ta1 2.3484(11)
Cl2 Ta1 2.2899(11)
Cl3 Ta1 2.3295(10)
Cl4 Ta1 2.3291(11)
N1 N2 1.364(4)
N1 Ta1 2.262(3)
N2 N3 1.311(4)
O1 Ta1 1.887(3)

loop_
_geom_torsion_atom_site_label_1
_geom_torsion_atom_site_label_2
_geom_torsion_atom_site_label_3
_geom_torsion_atom_site_label_4
_geom_torsion
C6 C1 C2 C3 -0.2(6)
C1 C2 C3 C4 1.3(7)
C2 C3 C4 C5 -0.4(6)
C3 C4 C5 N3 178.3(4)
C3 C4 C5 C6 -1.6(6)
C2 C1 C6 N1 -179.2(4)
C2 C1 C6 C5 -1.7(6)
N3 C5 C6 N1 0.9(4)
C4 C5 C6 N1 -179.3(3)
N3 C5 C6 C1 -177.2(3)
C4 C5 C6 C1 2.7(6)
C12 C7 C8 C9 -0.7(6)
N2 C7 C8 C9 -176.6(4)
C7 C8 C9 C10 2.5(6)
C7 C8 C9 C13 -176.6(4)
C8 C9 C10 C11 -2.5(7)
C13 C9 C10 C11 176.5(4)
C9 C10 C11 C12 0.6(7)
C8 C7 C12 O1 177.5(3)
N2 C7 C12 O1 -6.7(5)
C8 C7 C12 C11 -1.3(6)
N2 C7 C12 C11 174.5(3)
C10 C11 C12 C7 1.3(6)
C10 C11 C12 O1 -177.5(4)
C1 C6 N1 N2 176.7(4)
C5 C6 N1 N2 -1.0(4)
C1 C6 N1 Ta1 -3.0(6)
C5 C6 N1 Ta1 179.3(2)
C6 N1 N2 N3 0.9(4)
Ta1 N1 N2 N3 -179.3(2)
C6 N1 N2 C7 -175.0(3)
Ta1 N1 N2 C7 4.7(4)
C12 C7 N2 N3 -156.4(3)
C8 C7 N2 N3 19.5(5)
C12 C7 N2 N1 19.4(5)
C8 C7 N2 N1 -164.7(3)
N1 N2 N3 C5 -0.4(4)
C7 N2 N3 C5 175.8(3)
C6 C5 N3 N2 -0.3(4)
C4 C5 N3 N2 179.9(4)
C7 C12 O1 Ta1 -41.1(5)
C11 C12 O1 Ta1 137.6(3)
C12 O1 Ta1 N1 48.7(3)
C12 O1 Ta1 Cl2 -135.0(3)
C12 O1 Ta1 Cl4 16.6(6)
C12 O1 Ta1 Cl3 131.6(3)
C12 O1 Ta1 Cl1 -39.8(3)
